data_4086438
loop_
_publ_author_name
'Lichtenberg, Crispin'

_publ_section_title
;
 Aminotroponiminates: Alkali Metal Compounds Reveal Unprecedented
 Coordination Modes
;
_journal_issue 6
_journal_name_full Organometallics
_journal_page_first 894
_journal_paper_doi 10.1021/acs.organomet.6b00042
_journal_volume 35
_journal_year 2016
_chemical_formula_moiety 'C39 H37 N6 Na O3 W, 0.5(C5 H12 O), C5 H5 N'
_chemical_formula_sum 'C46.5 H48 N7 Na O3.5 W'
_chemical_formula_weight 967.75
_chemical_name_systematic
;
 ?
;
_space_group_crystal_system orthorhombic
_space_group_IT_number 43
_space_group_name_Hall 'F 2 -2d'
_space_group_name_H-M_alt 'F d d 2'
_symmetry_space_group_name_Hall 'F 2 -2d'
_symmetry_space_group_name_H-M 'F d d 2'
_atom_sites_solution_hydrogens geom
_audit_creation_date 2015-12-30
_audit_creation_method
;
Olex2 1.2
(compiled 2015.09.30 svn.r3233 for OlexSys, GUI svn.r5103)
;
_cell_angle_alpha 90
_cell_angle_beta 90
_cell_angle_gamma 90
_cell_formula_units_Z 32
_cell_length_a 44.458(2)
_cell_length_b 76.228(4)
_cell_length_c 10.6621(6)
_cell_measurement_reflns_used 9901
_cell_measurement_temperature 100
_cell_measurement_theta_max 25.57
_cell_measurement_theta_min 2.37
_cell_volume 36133(3)
_computing_cell_refinement 'SAINT v8.27A (Bruker, 2012)'
_computing_data_collection 'SMART v5.630 (Bruker, 2003)'
_computing_data_reduction 'SAINT v8.27A (Bruker, 2012)'
_computing_molecular_graphics 'Olex2 (Dolomanov et al., 2009)'
_computing_publication_material 'Olex2 (Dolomanov et al., 2009)'
_computing_structure_refinement 'ShelXL (Sheldrick, 2015)'
_computing_structure_solution 'ShelXS (Sheldrick, 2008)'
_diffrn_ambient_temperature 100
_diffrn_measured_fraction_theta_full 0.999
_diffrn_measured_fraction_theta_max 0.999
_diffrn_measurement_device_type 'Bruker APEX'
_diffrn_measurement_method '\f and \w scans'
_diffrn_radiation_monochromator Parallel,graphite
_diffrn_radiation_type MoK\a
_diffrn_radiation_wavelength 0.71073
_diffrn_reflns_av_R_equivalents 0.0464
_diffrn_reflns_av_unetI/netI 0.0623
_diffrn_reflns_Laue_measured_fraction_full 0.999
_diffrn_reflns_Laue_measured_fraction_max 0.999
_diffrn_reflns_limit_h_max 50
_diffrn_reflns_limit_h_min -58
_diffrn_reflns_limit_k_max 94
_diffrn_reflns_limit_k_min -99
_diffrn_reflns_limit_l_max 13
_diffrn_reflns_limit_l_min -13
_diffrn_reflns_number 64808
_diffrn_reflns_point_group_measured_fraction_full 0.997
_diffrn_reflns_point_group_measured_fraction_max 0.995
_diffrn_reflns_theta_full 26.000
_diffrn_reflns_theta_max 27.717
_diffrn_reflns_theta_min 1.068
_diffrn_source_current 35.0
_diffrn_source_power 1.575
_diffrn_source_voltage 45.0
_diffrn_standards_number 0
_exptl_absorpt_coefficient_mu 2.615
_exptl_absorpt_correction_T_max 0.7456
_exptl_absorpt_correction_T_min 0.6605
_exptl_absorpt_correction_type empirical
_exptl_absorpt_process_details
'SADABS-2012/1 (Bruker,2012) was used for absorption correction. wR2(int) was 0.0721 before and 0.0652 after correction. The Ratio of minimum to maximum transmission is 0.8859. The \l/2 correction factor is 0.0015.'
_exptl_crystal_colour 'dark brown'
_exptl_crystal_colour_modifier dark
_exptl_crystal_colour_primary brown
_exptl_crystal_density_diffrn 1.423
_exptl_crystal_description needle
_exptl_crystal_F_000 15648
_exptl_crystal_size_max 0.26
_exptl_crystal_size_mid 0.12
_exptl_crystal_size_min 0.06
_refine_diff_density_max 2.677
_refine_diff_density_min -0.801
_refine_diff_density_rms 0.142
_refine_ls_abs_structure_details
;
 Flack x determined using 7820 quotients [(I+)-(I-)]/[(I+)+(I-)]
 (Parsons and Flack (2004), Acta Cryst. A60, s61).
;
_refine_ls_abs_structure_Flack 0.010(4)
_refine_ls_extinction_method none
_refine_ls_goodness_of_fit_ref 1.051
_refine_ls_hydrogen_treatment constr
_refine_ls_matrix_type full
_refine_ls_number_parameters 876
_refine_ls_number_reflns 21072
_refine_ls_number_restraints 62
_refine_ls_restrained_S_all 1.057
_refine_ls_R_factor_all 0.0576
_refine_ls_R_factor_gt 0.0478
_refine_ls_shift/su_max 0.003
_refine_ls_shift/su_mean 0.000
_refine_ls_structure_factor_coef Fsqd
_refine_ls_weighting_details 'w=1/[\s^2^(Fo^2^)+(0.0700P)^2^+0.5000P] where P=(Fo^2^+2Fc^2^)/3'
_refine_ls_weighting_scheme calc
_refine_ls_wR_factor_gt 0.1143
_refine_ls_wR_factor_ref 0.1194
_reflns_Friedel_coverage 0.891
_reflns_Friedel_fraction_full 0.994
_reflns_Friedel_fraction_max 0.991
_reflns_number_gt 18521
_reflns_number_total 21072
_reflns_threshold_expression 'I > 2\s(I)'
_cod_data_source_file om6b00042_si_002.cif
_cod_data_source_block 7
_cod_depositor_comments
;
Adding full bibliography for 4086434--4086438.cif.

2023-09-06
Z value and formula fixed to values more according to usual
chemical conventions.                 miguel
;
_cod_original_formula_sum 'C93 H96 N14 Na2 O7 W2'
_cod_original_formula_weight 1935.51
_cod_original_formula_moiety 'C78 H74 N12 Na2 O6 W2, C5 H12 O, 2(C5 H5 N)'
_cod_original_formula_units_Z 16
_cod_database_code 4086438
_shelxl_version_number 2013-4
_shelx_space_group_comment
;
The symmetry employed for this shelxl refinement is uniquely defined
by the following loop, which should always be used as a source of
symmetry information in preference to the above space-group names.
They are only intended as comments.
;
_olex2_refinement_description
;
1. Fixed Uiso
 At 1.2 times of:
  All C(H) groups
 At 1.5 times of:
  All C(H,H,H) groups
2. Restrained distances
 C36-C37
 1.4 with sigma of 0.02
 C37-C38
 1.4 with sigma of 0.02
 C38-C39
 1.4 with sigma of 0.02
 C83-C80
 1.5 with sigma of 0.01
 C81-C80
 1.5 with sigma of 0.02
 H81A-H79C
 1.9 with sigma of 0.04
 H47-H46
 1.92 with sigma of 0.01
 H7-H8
 1.92 with sigma of 0.01
 H10C-C96
 3 with sigma of 0.04
 H10B-C96
 3 with sigma of 0.04
3. Rigid bond restraints
 C78, N11, C74, Na2
 with sigma for 1-2 distances of 0.01 and sigma for 1-3 distances of 0.01
 N12, C64
 with sigma for 1-2 distances of 0.01 and sigma for 1-3 distances of 0.01
 C6, C5
 with sigma for 1-2 distances of 0.01 and sigma for 1-3 distances of 0.01
 C14, C15
 with sigma for 1-2 distances of 0.01 and sigma for 1-3 distances of 0.01
 C31, C32
 with sigma for 1-2 distances of 0.01 and sigma for 1-3 distances of 0.01
 C64, C65
 with sigma for 1-2 distances of 0.01 and sigma for 1-3 distances of 0.01
 C70, C71, C72
 with sigma for 1-2 distances of 0.01 and sigma for 1-3 distances of 0.01
 C66, C67
 with sigma for 1-2 distances of 0.01 and sigma for 1-3 distances of 0.01
4. Uiso/Uaniso restraints and constraints
: with sigma of 0.05 and sigma for terminal atoms of 0.05
: with sigma of 0.05 and sigma for terminal atoms of 0.05
Uanis(N11) \\sim Ueq, Uanis(C74) \\sim Ueq, Uanis(C75) \\sim Ueq, Uanis(C76)
\\sim Ueq, Uanis(C77) \\sim Ueq, Uanis(C78) \\sim Ueq: with sigma of 0.005 and
sigma for terminal atoms of 0.01
Uiso(C84) = Uiso(C85) = Uiso(C86) = Uiso(C87) = Uiso(C88)
Uanis(N6) = Uanis(C35) = Uanis(C36) = Uanis(C37) = Uanis(C38) = Uanis(C39)
Uanis(C75) = Uanis(C76) = Uanis(C77) = Uanis(N11) = Uanis(C74) = Uanis(C78)
Uiso(C97) = Uiso(C98) = Uiso(N15) = Uiso(C94) = Uiso(C95) = Uiso(C96)
5. Others
 Fixed Sof: C93(0.7) H93(0.7) C92(0.7) H92(0.7) C91(0.7) H91(0.7) C90(0.7)
 H90(0.7) C89(0.7) H89(0.7) N14(0.7) C96(0.3) H96(0.3) C97(0.3) H97(0.3)
 C98(0.3) H98(0.3) N15(0.3) C94(0.3) H94(0.3) C95(0.3) H95(0.3)
6.a Ternary CH refined with riding coordinates:
 C8(H8), C47(H47)
6.b Aromatic/amide H refined with riding coordinates:
 C42(H42), C43(H43), C46(H46), C45(H45), C44(H44), C60(H60), C4(H4), C16(H16),
 C3(H3), C29(H29), C56(H56), C15(H15), C7(H7), C30(H30), C6(H6), C57(H57),
 C5(H5), C12(H12), C39(H39), C38(H38), C37(H37), C36(H36), C35(H35), C58(H58),
 C51(H51), C59(H59), C21(H21), C64(H64), C68(H68), C17(H17), C66(H66), C32(H32),
  C52(H52), C13(H13), C54(H54), C55(H55), C14(H14), C25(H25), C65(H65),
 C53(H53), C33(H33), C28(H28), C69(H69), C34(H34), C73(H73), C67(H67), C31(H31),
  C26(H26), C18(H18), C19(H19), C27(H27), C20(H20), C70(H70), C71(H71),
 C72(H72), C78(H78), C77(H77), C76(H76), C75(H75), C74(H74), C85(H85), C86(H86),
  C87(H87), C88(H88), C84(H84), C93(H93), C92(H92), C91(H91), C90(H90),
 C89(H89), C96(H96), C97(H97), C98(H98), C94(H94), C95(H95)
6.c Fitted hexagon refined as free rotating group:
 N6(C39,C38,C37,C36,C35), N11(C78,C77,C76,C75,C74), C85(C86,C87,C88,N13,C84),
 C93(C92,C91,C90,C89,N14), C96(C97,C98,N15,C94,C95)
6.d Idealised Me refined as rotating group:
 C9(H9A,H9B,H9C), C10(H10A,H10B,H10C), C49(H49A,H49B,H49C), C48(H48A,H48B,
 H48C), C79(H79A,H79B,H79C), C82(H82A,H82B,H82C), C81(H81A,H81B,H81C), C83(H83A,
 H83B,H83C)
;
_olex2_submission_special_instructions 'No special instructions were received'

loop_
_space_group_symop_operation_xyz
'x, y, z'
'-x, -y, z'
'-x+1/4, y+1/4, z+1/4'
'x+1/4, -y+1/4, z+1/4'
'x, y+1/2, z+1/2'
'-x, -y+1/2, z+1/2'
'-x+1/4, y+3/4, z+3/4'
'x+1/4, -y+3/4, z+3/4'
'x+1/2, y, z+1/2'
'-x+1/2, -y, z+1/2'
'-x+3/4, y+1/4, z+3/4'
'x+3/4, -y+1/4, z+3/4'
'x+1/2, y+1/2, z'
'-x+1/2, -y+1/2, z'
'-x+3/4, y+3/4, z+1/4'
'x+3/4, -y+3/4, z+1/4'

loop_
_atom_site_label
_atom_site_type_symbol
_atom_site_fract_x
_atom_site_fract_y
_atom_site_fract_z
_atom_site_U_iso_or_equiv
_atom_site_adp_type
_atom_site_occupancy
_atom_site_site_symmetry_order
_atom_site_calc_flag
_atom_site_refinement_flags_posn
_atom_site_refinement_flags_adp
_atom_site_refinement_flags_occupancy
_atom_site_disorder_assembly
_atom_site_disorder_group
W1 W 0.51769(2) 0.56705(2) 0.00609(3) 0.02355(9) Uani 1 1 d . . . . .
W2 W 0.48998(2) 0.70070(2) 0.07310(4) 0.02879(10) Uani 1 1 d . . . . .
O6 O 0.48982(17) 0.69956(10) -0.2187(9) 0.041(2) Uani 1 1 d . . . . .
C62 C 0.4473(2) 0.69712(13) 0.0610(11) 0.035(2) Uani 1 1 d . . . . .
O5 O 0.42128(16) 0.69369(11) 0.0509(9) 0.054(2) Uani 1 1 d . . . . .
C40 C 0.5285(2) 0.70143(11) 0.3126(11) 0.034(2) Uani 1 1 d . . . . .
C42 C 0.5801(2) 0.71076(15) 0.2333(10) 0.041(3) Uani 1 1 d . . . . .
H42 H 0.5897 0.7154 0.1607 0.050 Uiso 1 1 calc R . . . .
C43 C 0.5988(3) 0.71023(18) 0.3365(12) 0.057(3) Uani 1 1 d . . . . .
H43 H 0.6183 0.7150 0.3240 0.068 Uiso 1 1 calc R . . . .
C41 C 0.5503(2) 0.70598(13) 0.2125(9) 0.035(2) Uani 1 1 d . . . . .
C46 C 0.5381(3) 0.69596(13) 0.4341(9) 0.042(3) Uani 1 1 d . . . . .
H46 H 0.5227 0.6910 0.4842 0.050 Uiso 1 1 calc DR . . . .
C45 C 0.5662(3) 0.69665(16) 0.4925(14) 0.061(4) Uani 1 1 d . . . . .
H45 H 0.5669 0.6912 0.5726 0.073 Uiso 1 1 calc R . . . .
C44 C 0.5933(3) 0.70384(18) 0.4547(13) 0.060(4) Uani 1 1 d . . . . .
H44 H 0.6091 0.7044 0.5145 0.071 Uiso 1 1 calc R . . . .
N7 N 0.5001(2) 0.70228(10) 0.2792(9) 0.034(2) Uani 1 1 d . . . . .
N8 N 0.53761(17) 0.70623(10) 0.1007(8) 0.0300(17) Uani 1 1 d . . . . .
Na1 Na 0.51451(9) 0.63305(5) 0.0498(4) 0.0377(10) Uani 1 1 d . . . . .
Na2 Na 0.37256(10) 0.69584(8) -0.0184(6) 0.0669(15) Uani 1 1 d . U . . .
O4 O 0.48933(18) 0.66013(9) 0.0584(10) 0.053(2) Uani 1 1 d . . . . .
O3 O 0.53926(16) 0.60558(8) 0.0460(6) 0.0350(16) Uani 1 1 d . . . . .
C61 C 0.4909(2) 0.67549(13) 0.0647(12) 0.037(2) Uani 1 1 d . . . . .
N9 N 0.48578(17) 0.73089(10) 0.0895(8) 0.0314(17) Uani 1 1 d . . . . .
C24 C 0.5310(2) 0.59087(11) 0.0321(8) 0.0252(19) Uani 1 1 d . . . . .
C22 C 0.5087(3) 0.56599(15) 0.1814(9) 0.039(3) Uani 1 1 d . . . . .
C63 C 0.4900(2) 0.69998(12) -0.1097(12) 0.029(2) Uani 1 1 d . . . . .
N1 N 0.49591(18) 0.54166(10) -0.0488(8) 0.0321(17) Uani 1 1 d . . . . .
N2 N 0.47225(17) 0.57197(10) -0.0585(7) 0.0263(16) Uani 1 1 d . . . . .
N4 N 0.4966(2) 0.62547(14) 0.2627(11) 0.056(3) Uani 1 1 d . . . . .
C60 C 0.4662(2) 0.73986(13) 0.0153(10) 0.035(2) Uani 1 1 d . . . . .
H60 H 0.4551 0.7335 -0.0460 0.042 Uiso 1 1 calc R . . . .
O2 O 0.58196(18) 0.55731(11) 0.0990(11) 0.064(3) Uani 1 1 d . . . . .
C4 C 0.4013(2) 0.55088(14) -0.1745(12) 0.042(2) Uani 1 1 d . . . . .
H4 H 0.3816 0.5557 -0.1758 0.051 Uiso 1 1 calc R . . . .
C2 C 0.4539(2) 0.55896(11) -0.0971(8) 0.0252(18) Uani 1 1 d . . . . .
C16 C 0.4496(3) 0.59533(17) 0.0629(13) 0.054(3) Uani 1 1 d . . . . .
H16 H 0.4485 0.5877 0.1335 0.065 Uiso 1 1 calc R . . . .
C8 C 0.5124(3) 0.52472(16) -0.0377(13) 0.056(4) Uani 1 1 d . . . . .
H8 H 0.4978 0.5151 -0.0573 0.067 Uiso 1 1 calc DR . . . .
N5 N 0.5617(2) 0.64627(11) 0.1182(9) 0.043(2) Uani 1 1 d . . . . .
O1 O 0.5050(4) 0.56568(15) 0.2903(9) 0.086(4) Uani 1 1 d . . . . .
N10 N 0.3886(2) 0.71816(16) -0.1687(13) 0.066(3) Uani 1 1 d . . . . .
C1 C 0.4693(2) 0.54193(12) -0.1018(10) 0.034(2) Uani 1 1 d . . . . .
C47 C 0.4760(3) 0.70105(15) 0.3798(14) 0.050(3) Uani 1 1 d . . . . .
H47 H 0.4857 0.7033 0.4629 0.060 Uiso 1 1 calc DR . . . .
C3 C 0.4233(2) 0.56139(13) -0.1245(10) 0.036(2) Uani 1 1 d . . . . .
H3 H 0.4162 0.5728 -0.1038 0.043 Uiso 1 1 calc R . . . .
C29 C 0.4966(3) 0.60948(18) 0.3097(13) 0.058(3) Uani 1 1 d . . . . .
H29 H 0.5086 0.6008 0.2699 0.070 Uiso 1 1 calc R . . . .
C23 C 0.5576(2) 0.56079(13) 0.0600(13) 0.044(3) Uani 1 1 d . . . . .
C11 C 0.4607(2) 0.58948(13) -0.0491(11) 0.036(2) Uani 1 1 d . . . . .
C56 C 0.5007(2) 0.74054(13) 0.1750(11) 0.039(2) Uani 1 1 d . . . . .
H56 H 0.5146 0.7347 0.2282 0.046 Uiso 1 1 calc R . . . .
N12 N 0.3618(2) 0.66739(15) 0.0843(11) 0.056(3) Uani 1 1 d . U . . .
C15 C 0.4400(3) 0.6127(2) 0.0712(18) 0.082(5) Uani 1 1 d . U . . .
H15 H 0.4320 0.6168 0.1484 0.098 Uiso 1 1 calc R . . . .
C7 C 0.4577(3) 0.52772(13) -0.1777(12) 0.052(3) Uani 1 1 d . . . . .
H7 H 0.4721 0.5189 -0.1976 0.062 Uiso 1 1 calc DR . . . .
C30 C 0.5875(3) 0.6390(2) 0.0880(15) 0.071(4) Uani 1 1 d . . . . .
H30 H 0.5877 0.6306 0.0220 0.085 Uiso 1 1 calc R . . . .
C6 C 0.4294(3) 0.52467(16) -0.2261(13) 0.057(3) Uani 1 1 d . U . . .
H6 H 0.4275 0.5138 -0.2695 0.068 Uiso 1 1 calc R . . . .
C57 C 0.4970(3) 0.75836(14) 0.1900(11) 0.042(2) Uani 1 1 d . . . . .
H57 H 0.5078 0.7645 0.2531 0.050 Uiso 1 1 calc R . . . .
C5 C 0.4040(3) 0.53427(17) -0.2229(13) 0.055(3) Uani 1 1 d . U . . .
H5 H 0.3864 0.5291 -0.2572 0.066 Uiso 1 1 calc R . . . .
C12 C 0.4612(3) 0.60085(15) -0.1490(13) 0.053(3) Uani 1 1 d . . . . .
H12 H 0.4683 0.5967 -0.2278 0.064 Uiso 1 1 calc R . . . .
N3 N 0.5299(2) 0.56887(10) -0.2042(8) 0.036(2) Uani 1 1 d . . . . .
N6 N 0.5255(3) 0.63757(19) -0.1679(9) 0.118(3) Uani 1 1 d . . . . .
C39 C 0.5251(3) 0.65513(16) -0.2031(11) 0.118(3) Uani 1 1 d DG . . . .
H39 H 0.5212 0.6640 -0.1423 0.141 Uiso 1 1 calc R . . . .
C38 C 0.5304(3) 0.65977(14) -0.3272(12) 0.118(3) Uani 1 1 d DG . . . .
H38 H 0.5301 0.6718 -0.3513 0.141 Uiso 1 1 calc R . . . .
C37 C 0.5360(3) 0.64685(19) -0.4162(9) 0.118(3) Uani 1 1 d DG . . . .
H37 H 0.5396 0.6500 -0.5010 0.141 Uiso 1 1 calc R . . . .
C36 C 0.5364(3) 0.62929(17) -0.3810(11) 0.118(3) Uani 1 1 d DG . . . .
H36 H 0.5403 0.6205 -0.4418 0.141 Uiso 1 1 calc R . . . .
C35 C 0.5311(3) 0.62465(14) -0.2569(12) 0.118(3) Uani 1 1 d G . . . .
H35 H 0.5314 0.6127 -0.2328 0.141 Uiso 1 1 calc R . . . .
C50 C 0.5561(2) 0.71023(15) -0.0070(10) 0.038(2) Uani 1 1 d . . . . .
C58 C 0.4778(3) 0.76695(14) 0.1133(11) 0.043(3) Uani 1 1 d . . . . .
H58 H 0.4754 0.7793 0.1200 0.052 Uiso 1 1 calc R . . . .
C51 C 0.5564(3) 0.72727(18) -0.0553(11) 0.050(3) Uani 1 1 d . . . . .
H51 H 0.5445 0.7361 -0.0168 0.059 Uiso 1 1 calc R . . . .
C59 C 0.4617(3) 0.75757(15) 0.0250(10) 0.045(3) Uani 1 1 d . . . . .
H59 H 0.4477 0.7633 -0.0283 0.054 Uiso 1 1 calc R . . . .
C21 C 0.5559(3) 0.5756(2) -0.2374(14) 0.080(5) Uani 1 1 d . . . . .
H21 H 0.5693 0.5797 -0.1747 0.096 Uiso 1 1 calc R . . . .
C64 C 0.3813(3) 0.6606(2) 0.1622(14) 0.066(4) Uani 1 1 d . U . . .
H64 H 0.3978 0.6677 0.1868 0.079 Uiso 1 1 calc R . . . .
C68 C 0.3388(3) 0.65743(17) 0.0528(12) 0.055(3) Uani 1 1 d . . . . .
H68 H 0.3243 0.6623 -0.0025 0.066 Uiso 1 1 calc R . . . .
C17 C 0.5115(3) 0.56423(15) -0.2993(11) 0.038(3) Uani 1 1 d . . . . .
H17 H 0.4922 0.5599 -0.2779 0.046 Uiso 1 1 calc R . . . .
C9 C 0.5373(3) 0.52374(16) -0.1321(16) 0.068(4) Uani 1 1 d . . . . .
H9A H 0.5289 0.5245 -0.2168 0.102 Uiso 1 1 calc GR . . . .
H9B H 0.5480 0.5126 -0.1226 0.102 Uiso 1 1 calc GR . . . .
H9C H 0.5514 0.5335 -0.1183 0.102 Uiso 1 1 calc GR . . . .
C66 C 0.3551(4) 0.6335(2) 0.1794(17) 0.084(5) Uani 1 1 d . U . . .
H66 H 0.3528 0.6221 0.2144 0.101 Uiso 1 1 calc R . . . .
C32 C 0.6147(3) 0.65548(18) 0.2346(14) 0.064(4) Uani 1 1 d . U . . .
H32 H 0.6329 0.6585 0.2766 0.077 Uiso 1 1 calc R . . . .
C52 C 0.5736(3) 0.7314(2) -0.1576(12) 0.063(4) Uani 1 1 d . . . . .
H52 H 0.5747 0.7431 -0.1884 0.076 Uiso 1 1 calc R . . . .
C10 C 0.5239(3) 0.52174(17) 0.0933(16) 0.070(4) Uani 1 1 d . . . . .
H10A H 0.5413 0.5293 0.1085 0.105 Uiso 1 1 calc GR . . . .
H10B H 0.5298 0.5094 0.1029 0.105 Uiso 1 1 calc DGR . . . .
H10C H 0.5080 0.5245 0.1538 0.105 Uiso 1 1 calc DGR . . . .
C13 C 0.4521(3) 0.61787(16) -0.139(2) 0.077(5) Uani 1 1 d . . . . .
H13 H 0.4530 0.6254 -0.2100 0.092 Uiso 1 1 calc R . . . .
C54 C 0.5893(3) 0.7015(2) -0.1702(14) 0.068(4) Uani 1 1 d . . . . .
H54 H 0.6010 0.6927 -0.2098 0.082 Uiso 1 1 calc R . . . .
C55 C 0.5721(3) 0.6974(2) -0.0664(12) 0.058(4) Uani 1 1 d . . . . .
H55 H 0.5714 0.6856 -0.0364 0.070 Uiso 1 1 calc R . . . .
C14 C 0.4416(3) 0.62414(17) -0.028(2) 0.082(6) Uani 1 1 d . U . . .
H14 H 0.4357 0.6360 -0.0196 0.098 Uiso 1 1 calc R . . . .
C25 C 0.4799(4) 0.6372(2) 0.3199(16) 0.084(5) Uani 1 1 d . . . . .
H25 H 0.4800 0.6488 0.2879 0.100 Uiso 1 1 calc R . . . .
C65 C 0.3795(4) 0.6443(2) 0.2105(13) 0.075(4) Uani 1 1 d . U . . .
H65 H 0.3948 0.6401 0.2651 0.090 Uiso 1 1 calc R . . . .
C53 C 0.5894(3) 0.7178(3) -0.2149(13) 0.075(5) Uani 1 1 d . . . . .
H53 H 0.6006 0.7203 -0.2886 0.090 Uiso 1 1 calc R . . . .
C33 C 0.5890(4) 0.66354(17) 0.2607(18) 0.080(5) Uani 1 1 d . . . . .
H33 H 0.5885 0.6727 0.3212 0.096 Uiso 1 1 calc R . . . .
C49 C 0.4526(3) 0.71496(19) 0.3581(13) 0.067(4) Uani 1 1 d . . . . .
H49A H 0.4625 0.7262 0.3428 0.100 Uiso 1 1 calc GR . . . .
H49B H 0.4397 0.7159 0.4323 0.100 Uiso 1 1 calc GR . . . .
H49C H 0.4404 0.7118 0.2852 0.100 Uiso 1 1 calc GR . . . .
C48 C 0.4633(3) 0.68335(17) 0.3818(14) 0.067(4) Uani 1 1 d . . . . .
H48A H 0.4518 0.6813 0.3048 0.101 Uiso 1 1 calc GR . . . .
H48B H 0.4500 0.6821 0.4546 0.101 Uiso 1 1 calc GR . . . .
H48C H 0.4796 0.6747 0.3876 0.101 Uiso 1 1 calc GR . . . .
C28 C 0.4802(6) 0.6048(3) 0.414(2) 0.118(8) Uani 1 1 d . . . . .
H28 H 0.4820 0.5933 0.4480 0.142 Uiso 1 1 calc R . . . .
C69 C 0.4144(3) 0.7188(2) -0.2302(17) 0.075(5) Uani 1 1 d . . . . .
H69 H 0.4297 0.7106 -0.2108 0.090 Uiso 1 1 calc R . . . .
C34 C 0.5638(3) 0.65874(16) 0.2017(15) 0.067(4) Uani 1 1 d . . . . .
H34 H 0.5459 0.6649 0.2222 0.080 Uiso 1 1 calc R . . . .
C73 C 0.3680(4) 0.7299(3) -0.205(3) 0.137(11) Uani 1 1 d . . . . .
H73 H 0.3489 0.7292 -0.1659 0.164 Uiso 1 1 calc R . . . .
C67 C 0.3340(4) 0.64045(19) 0.0936(16) 0.074(4) Uani 1 1 d . U . . .
H67 H 0.3173 0.6338 0.0653 0.089 Uiso 1 1 calc R . . . .
C31 C 0.6142(3) 0.6429(2) 0.1473(17) 0.080(5) Uani 1 1 d . U . . .
H31 H 0.6321 0.6367 0.1263 0.096 Uiso 1 1 calc R . . . .
C26 C 0.4622(6) 0.6338(3) 0.423(2) 0.127(9) Uani 1 1 d . . . . .
H26 H 0.4509 0.6428 0.4630 0.152 Uiso 1 1 calc R . . . .
C18 C 0.5184(4) 0.56530(19) -0.4223(14) 0.071(4) Uani 1 1 d . . . . .
H18 H 0.5044 0.5617 -0.4848 0.085 Uiso 1 1 calc R . . . .
C19 C 0.5464(5) 0.5718(3) -0.4546(15) 0.112(8) Uani 1 1 d . . . . .
H19 H 0.5523 0.5725 -0.5401 0.134 Uiso 1 1 calc R . . . .
C27 C 0.4616(5) 0.6164(3) 0.4663(18) 0.110(7) Uani 1 1 d . . . . .
H27 H 0.4483 0.6130 0.5316 0.131 Uiso 1 1 calc R . . . .
C20 C 0.5643(5) 0.5768(3) -0.3674(19) 0.130(10) Uani 1 1 d . . . . .
H20 H 0.5835 0.5815 -0.3891 0.156 Uiso 1 1 calc R . . . .
C70 C 0.4198(5) 0.7312(3) -0.3217(18) 0.104(6) Uani 1 1 d . U . . .
H70 H 0.4384 0.7315 -0.3657 0.125 Uiso 1 1 calc R . . . .
C71 C 0.3978(5) 0.7430(3) -0.347(2) 0.117(8) Uani 1 1 d . U . . .
H71 H 0.4014 0.7518 -0.4083 0.141 Uiso 1 1 calc R . . . .
C72 C 0.3716(5) 0.7426(3) -0.290(2) 0.122(8) Uani 1 1 d . U . . .
H72 H 0.3561 0.7508 -0.3086 0.147 Uiso 1 1 calc R . . . .
O7 O 0.4272(3) 0.65383(17) -0.3464(13) 0.097(4) Uiso 1 1 d . . . . .
C79 C 0.4462(5) 0.6646(3) -0.284(2) 0.115(7) Uiso 1 1 d . U . . .
H79A H 0.4580 0.6714 -0.3436 0.172 Uiso 1 1 calc GR . . . .
H79B H 0.4597 0.6575 -0.2314 0.172 Uiso 1 1 calc GR . . . .
H79C H 0.4345 0.6725 -0.2301 0.172 Uiso 1 1 calc DGR . . . .
C80 C 0.3958(5) 0.6581(3) -0.3350(18) 0.099(6) Uiso 1 1 d D . . . .
C82 C 0.3911(7) 0.6772(4) -0.403(3) 0.162(11) Uiso 1 1 d . U . . .
H82A H 0.3818 0.6755 -0.4857 0.243 Uiso 1 1 calc GR . . . .
H82B H 0.4106 0.6830 -0.4130 0.243 Uiso 1 1 calc GR . . . .
H82C H 0.3779 0.6845 -0.3512 0.243 Uiso 1 1 calc GR . . . .
C81 C 0.3868(5) 0.6612(3) -0.2075(19) 0.122(8) Uiso 1 1 d D U . . .
H81A H 0.3958 0.6722 -0.1775 0.183 Uiso 1 1 calc DGR . . . .
H81B H 0.3936 0.6514 -0.1546 0.183 Uiso 1 1 calc GR . . . .
H81C H 0.3648 0.6621 -0.2033 0.183 Uiso 1 1 calc GR . . . .
C83 C 0.3811(6) 0.6436(3) -0.403(3) 0.165(11) Uiso 1 1 d D U . . .
H83A H 0.3592 0.6450 -0.3976 0.247 Uiso 1 1 calc GR . . . .
H83B H 0.3870 0.6324 -0.3651 0.247 Uiso 1 1 calc GR . . . .
H83C H 0.3874 0.6439 -0.4910 0.247 Uiso 1 1 calc GR . . . .
N11 N 0.3554(6) 0.7134(3) 0.1434(18) 0.197(5) Uani 1 1 d . U . . .
C78 C 0.3262(5) 0.7184(3) 0.172(2) 0.197(5) Uani 1 1 d G U . . .
H78 H 0.3104 0.7162 0.1147 0.237 Uiso 1 1 calc R . . . .
C77 C 0.3201(4) 0.7266(3) 0.286(3) 0.197(5) Uani 1 1 d G U . . .
H77 H 0.3001 0.7301 0.3059 0.237 Uiso 1 1 calc R . . . .
C76 C 0.3433(6) 0.7298(3) 0.3705(19) 0.197(5) Uani 1 1 d G U . . .
H76 H 0.3391 0.7355 0.4481 0.237 Uiso 1 1 calc R . . . .
C75 C 0.3725(5) 0.7248(3) 0.341(2) 0.197(5) Uani 1 1 d G U . . .
H75 H 0.3884 0.7270 0.3992 0.237 Uiso 1 1 calc R . . . .
C74 C 0.3786(4) 0.7166(3) 0.228(3) 0.197(5) Uani 1 1 d G U . . .
H74 H 0.3986 0.7132 0.2080 0.237 Uiso 1 1 calc R . . . .
C85 C 0.6627(5) 0.6748(3) -0.335(4) 0.239(9) Uiso 1 1 d . . . . .
H85 H 0.6768 0.6829 -0.3685 0.287 Uiso 1 1 calc R . . . .
C86 C 0.6605(6) 0.6725(3) -0.206(3) 0.239(9) Uiso 1 1 d G . . . .
H86 H 0.6731 0.6791 -0.1513 0.287 Uiso 1 1 calc R . . . .
C87 C 0.6398(8) 0.6607(4) -0.157(2) 0.239(9) Uiso 1 1 d G . . . .
H87 H 0.6383 0.6591 -0.0689 0.287 Uiso 1 1 calc R . . . .
C88 C 0.6213(5) 0.6512(3) -0.237(4) 0.239(9) Uiso 1 1 d G . . . .
H88 H 0.6072 0.6431 -0.2036 0.287 Uiso 1 1 calc R . . . .
N13 N 0.6235(5) 0.6535(3) -0.366(3) 0.225(13) Uiso 1 1 d G . . . .
C84 C 0.6442(7) 0.6653(4) -0.415(2) 0.239(9) Uiso 1 1 d G . . . .
H84 H 0.6457 0.6669 -0.5032 0.287 Uiso 1 1 calc R . . . .
C93 C 0.5787(6) 0.4645(4) 0.4158(19) 0.21(2) Uiso 0.7 1 d . . P . .
H93 H 0.5821 0.4607 0.4995 0.257 Uiso 0.7 1 calc R . P . .
C92 C 0.5911(5) 0.4802(3) 0.374(2) 0.122(11) Uiso 0.7 1 d G . P . .
H92 H 0.6030 0.4871 0.4295 0.146 Uiso 0.7 1 calc R . P . .
C91 C 0.5862(4) 0.4858(2) 0.252(2) 0.117(10) Uiso 0.7 1 d G . P . .
H91 H 0.5947 0.4965 0.2234 0.141 Uiso 0.7 1 calc R . P . .
C90 C 0.5689(5) 0.4756(3) 0.1709(18) 0.107(9) Uiso 0.7 1 d G . P . .
H90 H 0.5655 0.4794 0.0872 0.129 Uiso 0.7 1 calc R . P . .
C89 C 0.5565(4) 0.4599(3) 0.212(2) 0.108(9) Uiso 0.7 1 d G . P . .
H89 H 0.5446 0.4530 0.1572 0.129 Uiso 0.7 1 calc R . P . .
N14 N 0.5614(6) 0.4544(3) 0.335(3) 0.210(17) Uiso 0.7 1 d G . P . .
C96 C 0.5075(11) 0.5013(8) 0.365(3) 0.109(9) Uiso 0.3 1 d D . P A -1
H96 H 0.5130 0.5010 0.2785 0.131 Uiso 0.3 1 calc R . P A -1
C97 C 0.4955(11) 0.5164(7) 0.417(4) 0.109(9) Uiso 0.3 1 d G . P A -1
H97 H 0.4929 0.5266 0.3665 0.131 Uiso 0.3 1 calc R . P A -1
C98 C 0.4875(10) 0.5167(6) 0.543(4) 0.109(9) Uiso 0.3 1 d G . P A -1
H98 H 0.4793 0.5271 0.5785 0.131 Uiso 0.3 1 calc R . P A -1
N15 N 0.4914(10) 0.5019(7) 0.616(3) 0.109(9) Uiso 0.3 1 d G . P A -1
C94 C 0.5034(10) 0.4867(6) 0.564(3) 0.109(9) Uiso 0.3 1 d G . P A -1
H94 H 0.5060 0.4765 0.6146 0.131 Uiso 0.3 1 calc R . P A -1
C95 C 0.5114(10) 0.4864(6) 0.438(4) 0.109(9) Uiso 0.3 1 d G . P A -1
H95 H 0.5196 0.4760 0.4026 0.131 Uiso 0.3 1 calc R . P A -1

loop_
_atom_site_aniso_label
_atom_site_aniso_U_11
_atom_site_aniso_U_22
_atom_site_aniso_U_33
_atom_site_aniso_U_23
_atom_site_aniso_U_13
_atom_site_aniso_U_12
W1 0.02593(18) 0.02094(16) 0.02377(15) 0.00175(16) -0.00486(15) 0.00135(14)
W2 0.02129(17) 0.02249(18) 0.0426(2) -0.00063(17) -0.00359(17) 0.00147(15)
O6 0.042(5) 0.040(4) 0.042(5) 0.000(3) -0.001(3) 0.000(3)
C62 0.021(4) 0.037(5) 0.046(5) 0.006(5) -0.005(4) 0.001(4)
O5 0.025(4) 0.062(5) 0.074(6) 0.004(4) 0.001(4) -0.002(3)
C40 0.042(6) 0.017(4) 0.044(5) -0.015(4) -0.009(5) 0.005(4)
C42 0.031(5) 0.052(6) 0.041(6) -0.008(5) -0.012(4) 0.008(5)
C43 0.045(7) 0.074(8) 0.051(7) -0.032(7) -0.020(6) -0.002(6)
C41 0.040(6) 0.026(5) 0.037(5) -0.012(4) -0.004(4) 0.004(4)
C46 0.073(8) 0.029(5) 0.023(5) -0.002(4) -0.006(5) 0.005(5)
C45 0.085(10) 0.039(6) 0.059(8) -0.003(6) -0.034(8) 0.019(6)
C44 0.056(8) 0.069(9) 0.054(7) -0.023(7) -0.025(6) 0.012(7)
N7 0.039(5) 0.020(4) 0.044(6) 0.004(3) 0.004(4) 0.005(3)
N8 0.024(4) 0.028(4) 0.037(4) -0.006(3) -0.003(3) 0.002(3)
Na1 0.040(2) 0.0247(19) 0.048(2) -0.0047(16) -0.0079(18) 0.0039(15)
Na2 0.033(2) 0.084(3) 0.084(4) 0.026(3) -0.023(2) -0.022(2)
O4 0.044(4) 0.027(4) 0.087(7) -0.002(4) -0.014(4) 0.002(3)
O3 0.043(4) 0.023(3) 0.039(4) -0.006(3) -0.001(3) 0.001(3)
C61 0.027(5) 0.032(5) 0.052(6) 0.003(5) -0.007(5) 0.011(4)
N9 0.027(4) 0.028(4) 0.038(5) 0.000(4) -0.001(3) 0.004(3)
C24 0.026(5) 0.024(4) 0.026(5) 0.002(3) -0.001(3) 0.000(3)
C22 0.056(7) 0.049(7) 0.010(4) 0.000(4) -0.008(4) -0.008(5)
C63 0.022(5) 0.020(5) 0.045(7) -0.006(4) -0.006(4) 0.000(3)
N1 0.037(5) 0.017(4) 0.042(4) 0.006(3) -0.004(4) 0.001(3)
N2 0.024(4) 0.027(4) 0.028(4) -0.001(3) -0.008(3) 0.004(3)
N4 0.066(7) 0.053(6) 0.049(5) -0.019(5) 0.005(5) 0.014(5)
C60 0.039(5) 0.034(5) 0.032(5) 0.002(4) 0.002(5) 0.007(4)
O2 0.041(5) 0.045(5) 0.106(8) -0.006(5) -0.030(5) 0.004(4)
C4 0.028(5) 0.045(6) 0.055(6) 0.003(5) -0.006(5) -0.010(4)
C2 0.028(5) 0.023(4) 0.025(4) 0.003(3) -0.002(3) -0.001(3)
C16 0.054(7) 0.058(7) 0.050(6) -0.019(6) -0.014(6) 0.022(6)
C8 0.047(7) 0.028(6) 0.093(11) 0.003(6) -0.025(7) -0.006(5)
N5 0.035(5) 0.037(5) 0.055(6) -0.010(4) -0.010(4) 0.002(4)
O1 0.145(12) 0.087(9) 0.026(5) 0.008(4) 0.002(6) -0.014(7)
N10 0.050(6) 0.073(7) 0.074(7) 0.011(7) -0.003(6) -0.003(5)
C1 0.037(5) 0.024(5) 0.042(5) 0.001(4) -0.007(4) -0.005(4)
C47 0.046(8) 0.044(7) 0.060(8) 0.002(6) 0.011(6) 0.002(5)
C3 0.030(5) 0.032(5) 0.046(6) -0.002(4) -0.007(4) -0.001(4)
C29 0.064(8) 0.060(8) 0.049(7) 0.004(6) 0.012(7) 0.015(6)
C23 0.035(6) 0.026(5) 0.071(7) -0.002(5) -0.027(6) 0.003(4)
C11 0.023(5) 0.029(5) 0.057(6) -0.008(5) -0.010(4) 0.000(4)
C56 0.037(6) 0.028(5) 0.051(6) -0.005(5) -0.004(5) 0.004(4)
N12 0.037(5) 0.071(7) 0.060(6) 0.000(6) 0.008(5) -0.010(5)
C15 0.059(9) 0.080(9) 0.106(11) -0.064(8) -0.042(9) 0.036(8)
C7 0.053(7) 0.025(5) 0.076(8) -0.017(6) -0.018(7) 0.000(4)
C30 0.040(7) 0.094(11) 0.079(10) -0.031(9) 0.008(7) -0.003(7)
C6 0.071(8) 0.041(6) 0.058(8) -0.009(6) -0.016(7) -0.021(5)
C57 0.047(6) 0.036(6) 0.043(6) -0.008(5) -0.004(5) 0.002(5)
C5 0.048(7) 0.051(7) 0.067(8) 0.001(6) -0.019(6) -0.016(5)
C12 0.054(7) 0.040(6) 0.065(8) 0.008(6) 0.011(6) 0.015(5)
N3 0.050(6) 0.025(4) 0.034(5) -0.001(3) 0.010(4) 0.000(4)
N6 0.132(6) 0.142(8) 0.080(5) 0.029(5) 0.017(5) -0.023(6)
C39 0.132(6) 0.142(8) 0.080(5) 0.029(5) 0.017(5) -0.023(6)
C38 0.132(6) 0.142(8) 0.080(5) 0.029(5) 0.017(5) -0.023(6)
C37 0.132(6) 0.142(8) 0.080(5) 0.029(5) 0.017(5) -0.023(6)
C36 0.132(6) 0.142(8) 0.080(5) 0.029(5) 0.017(5) -0.023(6)
C35 0.132(6) 0.142(8) 0.080(5) 0.029(5) 0.017(5) -0.023(6)
C50 0.022(5) 0.055(6) 0.038(5) -0.005(5) -0.006(4) -0.003(4)
C58 0.055(7) 0.028(5) 0.047(6) 0.002(5) 0.007(5) 0.007(5)
C51 0.037(6) 0.070(8) 0.042(6) 0.003(6) 0.000(5) -0.008(5)
C59 0.058(7) 0.041(6) 0.036(6) 0.000(5) -0.003(5) 0.013(5)
C21 0.063(9) 0.130(13) 0.046(7) -0.031(9) 0.025(7) -0.058(9)
C64 0.055(8) 0.078(9) 0.065(9) 0.001(7) 0.018(6) 0.000(7)
C68 0.051(7) 0.058(8) 0.056(7) -0.011(6) 0.019(6) -0.004(6)
C17 0.051(7) 0.040(6) 0.024(5) 0.000(4) 0.000(5) -0.002(5)
C9 0.071(9) 0.040(7) 0.092(11) -0.015(7) -0.006(8) 0.028(6)
C66 0.106(13) 0.066(10) 0.079(10) -0.016(8) 0.024(9) -0.019(9)
C32 0.059(8) 0.058(8) 0.075(9) 0.014(6) -0.015(7) -0.027(7)
C52 0.050(8) 0.094(10) 0.046(7) -0.001(7) 0.001(6) -0.007(7)
C10 0.084(10) 0.040(7) 0.087(11) 0.015(7) -0.032(9) 0.003(6)
C13 0.051(8) 0.031(6) 0.150(17) 0.016(9) 0.003(9) 0.006(5)
C54 0.046(7) 0.109(13) 0.050(7) -0.034(9) 0.001(6) 0.006(7)
C55 0.036(6) 0.085(10) 0.053(7) -0.028(7) -0.015(6) 0.010(6)
C14 0.045(8) 0.034(7) 0.167(17) -0.033(8) -0.051(10) 0.011(5)
C25 0.115(14) 0.060(9) 0.076(10) 0.005(8) 0.038(11) 0.022(8)
C65 0.080(11) 0.100(11) 0.046(7) -0.003(7) 0.010(7) 0.012(9)
C53 0.057(9) 0.118(14) 0.049(9) -0.019(9) 0.000(6) -0.022(9)
C33 0.083(10) 0.040(7) 0.118(13) -0.028(8) -0.062(10) 0.015(7)
C49 0.066(9) 0.079(10) 0.055(8) -0.004(7) 0.025(7) 0.022(7)
C48 0.070(9) 0.064(9) 0.068(8) -0.003(7) 0.031(7) -0.014(7)
C28 0.18(2) 0.085(13) 0.086(14) 0.027(11) 0.047(15) 0.048(14)
C69 0.049(8) 0.082(10) 0.095(12) -0.030(10) -0.001(8) -0.019(7)
C34 0.056(8) 0.037(6) 0.107(11) -0.028(7) -0.041(8) 0.026(6)
C73 0.063(11) 0.119(16) 0.23(3) 0.117(19) 0.023(14) 0.007(10)
C67 0.086(11) 0.062(9) 0.073(10) -0.018(8) 0.016(8) -0.020(7)
C31 0.034(7) 0.111(13) 0.096(12) -0.013(9) 0.008(7) -0.009(7)
C26 0.17(2) 0.081(13) 0.130(18) -0.001(13) 0.094(17) 0.022(13)
C18 0.099(13) 0.067(9) 0.046(8) -0.002(8) 0.017(9) -0.022(8)
C19 0.137(18) 0.151(19) 0.047(8) -0.022(10) 0.031(10) -0.090(15)
C27 0.149(19) 0.095(14) 0.085(13) 0.016(11) 0.053(13) 0.011(13)
C20 0.110(16) 0.20(2) 0.081(12) -0.017(15) 0.038(12) -0.103(17)
C70 0.097(13) 0.144(19) 0.071(11) 0.000(12) 0.003(10) -0.062(10)
C71 0.116(15) 0.130(18) 0.105(15) 0.047(14) -0.026(12) -0.063(12)
C72 0.114(14) 0.098(14) 0.16(2) 0.077(15) -0.020(13) -0.032(11)
N11 0.198(6) 0.201(6) 0.193(6) -0.014(3) 0.003(3) 0.006(3)
C78 0.198(6) 0.201(6) 0.193(6) -0.014(3) 0.003(3) 0.006(3)
C77 0.198(6) 0.201(6) 0.193(6) -0.014(3) 0.003(3) 0.006(3)
C76 0.198(6) 0.201(6) 0.193(6) -0.014(3) 0.003(3) 0.006(3)
C75 0.198(6) 0.201(6) 0.193(6) -0.014(3) 0.003(3) 0.006(3)
C74 0.198(6) 0.201(6) 0.193(6) -0.014(3) 0.003(3) 0.006(3)

loop_
_atom_type_symbol
_atom_type_description
_atom_type_scat_dispersion_real
_atom_type_scat_dispersion_imag
_atom_type_scat_source
C C 0.0033 0.0016 'International Tables Vol C Tables 4.2.6.8 and 6.1.1.4'
H H 0.0000 0.0000 'International Tables Vol C Tables 4.2.6.8 and 6.1.1.4'
N N 0.0061 0.0033 'International Tables Vol C Tables 4.2.6.8 and 6.1.1.4'
Na Na 0.0362 0.0249 'International Tables Vol C Tables 4.2.6.8 and 6.1.1.4'
O O 0.0106 0.0060 'International Tables Vol C Tables 4.2.6.8 and 6.1.1.4'
W W -0.8490 6.8722 'International Tables Vol C Tables 4.2.6.8 and 6.1.1.4'

loop_
_geom_angle_atom_site_label_1
_geom_angle_atom_site_label_2
_geom_angle_atom_site_label_3
_geom_angle
_geom_angle_site_symmetry_1
_geom_angle_site_symmetry_3
C24 W1 N1 169.2(3) . .
C24 W1 N2 99.7(3) . .
C24 W1 N3 90.6(3) . .
C22 W1 C24 87.9(4) . .
C22 W1 N1 97.4(4) . .
C22 W1 N2 97.1(4) . .
C22 W1 C23 83.7(6) . .
C22 W1 N3 178.1(5) . .
N1 W1 N3 84.3(3) . .
N2 W1 N1 70.4(3) . .
N2 W1 N3 84.2(3) . .
C23 W1 C24 84.7(4) . .
C23 W1 N1 105.2(4) . .
C23 W1 N2 175.5(4) . .
C23 W1 N3 95.1(5) . .
C62 W2 N7 105.7(4) . .
C62 W2 N8 175.0(4) . .
C62 W2 C61 82.8(4) . .
C62 W2 N9 93.8(3) . .
C62 W2 C63 85.9(4) . .
N7 W2 N9 83.6(3) . .
N8 W2 N7 70.3(3) . .
N8 W2 N9 82.9(3) . .
C61 W2 N7 95.5(4) . .
C61 W2 N8 100.4(4) . .
C61 W2 N9 176.2(4) . .
C61 W2 C63 85.7(5) . .
C63 W2 N7 168.4(4) . .
C63 W2 N8 98.1(4) . .
C63 W2 N9 95.9(4) . .
O5 C62 W2 175.3(9) . .
C62 O5 Na2 158.5(8) . .
C46 C40 C41 121.7(9) . .
N7 C40 C41 114.9(9) . .
N7 C40 C46 123.3(11) . .
C43 C42 H42 113.1 . .
C43 C42 C41 133.8(12) . .
C41 C42 H42 113.1 . .
C42 C43 H43 115.3 . .
C44 C43 C42 129.4(13) . .
C44 C43 H43 115.3 . .
C42 C41 C40 124.7(9) . .
N8 C41 C40 112.1(9) . .
N8 C41 C42 123.1(10) . .
C40 C46 H46 114.3 . .
C45 C46 C40 131.5(12) . .
C45 C46 H46 114.3 . .
C46 C45 H45 114.2 . .
C44 C45 C46 131.6(13) . .
C44 C45 H45 114.2 . .
C43 C44 C45 124.3(12) . .
C43 C44 H44 117.8 . .
C45 C44 H44 117.8 . .
C40 N7 W2 117.1(8) . .
C40 N7 C47 118.8(10) . .
C47 N7 W2 123.2(8) . .
C41 N8 W2 122.3(7) . .
C41 N8 C50 118.6(8) . .
C50 N8 W2 119.2(6) . .
O4 Na1 O3 178.5(4) . .
O4 Na1 N4 90.9(4) . .
O4 Na1 N5 92.0(3) . .
O4 Na1 N6 90.5(5) . .
O3 Na1 N4 87.6(3) . .
O3 Na1 N5 88.3(3) . .
O3 Na1 N6 90.9(4) . .
N5 Na1 N4 95.7(4) . .
N6 Na1 N4 171.0(5) . .
N6 Na1 N5 93.1(4) . .
O5 Na2 O2 158.3(5) . 12_464
O5 Na2 N10 89.2(4) . .
O5 Na2 N12 88.7(4) . .
O5 Na2 N11 96.4(8) . .
O2 Na2 N10 84.2(4) 12_464 .
O2 Na2 N12 91.7(4) 12_464 .
O2 Na2 N11 105.1(8) 12_464 .
N10 Na2 N12 163.0(5) . .
N11 Na2 N10 100.5(6) . .
N11 Na2 N12 96.5(6) . .
C61 O4 Na1 148.2(7) . .
C24 O3 Na1 133.8(6) . .
O4 C61 W2 175.5(9) . .
C60 N9 W2 120.5(7) . .
C56 N9 W2 123.7(7) . .
C56 N9 C60 115.7(8) . .
O3 C24 W1 178.9(8) . .
O1 C22 W1 175.8(13) . .
O6 C63 W2 179.7(11) . .
C8 N1 W1 121.1(6) . .
C1 N1 W1 119.3(6) . .
C1 N1 C8 119.4(8) . .
C2 N2 W1 122.2(6) . .
C2 N2 C11 119.3(7) . .
C11 N2 W1 118.3(6) . .
C29 N4 Na1 124.3(8) . .
C25 N4 Na1 116.7(10) . .
C25 N4 C29 117.0(12) . .
N9 C60 H60 118.5 . .
N9 C60 C59 123.0(10) . .
C59 C60 H60 118.5 . .
C23 O2 Na2 161.8(10) . 4_565
C3 C4 H4 115.7 . .
C3 C4 C5 128.6(10) . .
C5 C4 H4 115.7 . .
N2 C2 C1 112.3(8) . .
N2 C2 C3 123.5(8) . .
C3 C2 C1 124.1(8) . .
C11 C16 H16 120.8 . .
C11 C16 C15 118.4(14) . .
C15 C16 H16 120.8 . .
N1 C8 H8 107.6 . .
N1 C8 C9 110.7(10) . .
N1 C8 C10 111.8(11) . .
C9 C8 H8 107.6 . .
C9 C8 C10 111.3(11) . .
C10 C8 H8 107.6 . .
C30 N5 Na1 120.3(8) . .
C34 N5 Na1 124.4(8) . .
C34 N5 C30 114.4(11) . .
C69 N10 Na2 127.3(11) . .
C69 N10 C73 115.1(15) . .
C73 N10 Na2 117.2(10) . .
N1 C1 C2 114.8(8) . .
N1 C1 C7 123.4(9) . .
C7 C1 C2 121.0(9) . .
N7 C47 H47 108.2 . .
C49 C47 N7 109.6(10) . .
C49 C47 H47 108.2 . .
C48 C47 N7 109.9(10) . .
C48 C47 H47 108.2 . .
C48 C47 C49 112.6(12) . .
C4 C3 C2 133.9(10) . .
C4 C3 H3 113.1 . .
C2 C3 H3 113.1 . .
N4 C29 H29 118.5 . .
N4 C29 C28 123.1(14) . .
C28 C29 H29 118.5 . .
O2 C23 W1 176.7(12) . .
C16 C11 N2 119.6(10) . .
C16 C11 C12 118.6(10) . .
C12 C11 N2 121.8(10) . .
N9 C56 H56 118.0 . .
N9 C56 C57 124.1(10) . .
C57 C56 H56 118.0 . .
C64 N12 Na2 120.0(9) . .
C64 N12 C68 116.7(13) . .
C68 N12 Na2 122.8(10) . .
C16 C15 H15 118.7 . .
C14 C15 C16 122.5(15) . .
C14 C15 H15 118.7 . .
C1 C7 H7 114.3 . .
C6 C7 C1 131.3(11) . .
C6 C7 H7 114.3 . .
N5 C30 H30 118.3 . .
N5 C30 C31 123.4(14) . .
C31 C30 H30 118.3 . .
C7 C6 H6 114.2 . .
C5 C6 C7 131.6(12) . .
C5 C6 H6 114.2 . .
C56 C57 H57 120.6 . .
C58 C57 C56 118.7(11) . .
C58 C57 H57 120.6 . .
C4 C5 H5 117.1 . .
C6 C5 C4 125.7(11) . .
C6 C5 H5 117.1 . .
C11 C12 H12 118.9 . .
C13 C12 C11 122.2(14) . .
C13 C12 H12 118.9 . .
C21 N3 W1 119.4(9) . .
C21 N3 C17 115.6(11) . .
C17 N3 W1 124.9(8) . .
C39 N6 Na1 113.4(7) . .
C39 N6 C35 120.0 . .
C35 N6 Na1 126.6(7) . .
N6 C39 H39 120.0 . .
N6 C39 C38 120.0 . .
C38 C39 H39 120.0 . .
C39 C38 H38 120.0 . .
C39 C38 C37 120.0 . .
C37 C38 H38 120.0 . .
C38 C37 H37 120.0 . .
C36 C37 C38 120.0 . .
C36 C37 H37 120.0 . .
C37 C36 H36 120.0 . .
C37 C36 C35 120.0 . .
C35 C36 H36 120.0 . .
N6 C35 H35 120.0 . .
C36 C35 N6 120.0 . .
C36 C35 H35 120.0 . .
C51 C50 N8 119.6(10) . .
C55 C50 N8 120.8(11) . .
C55 C50 C51 119.5(12) . .
C57 C58 H58 120.3 . .
C57 C58 C59 119.3(10) . .
C59 C58 H58 120.3 . .
C50 C51 H51 119.7 . .
C52 C51 C50 120.7(13) . .
C52 C51 H51 119.7 . .
C60 C59 C58 119.1(11) . .
C60 C59 H59 120.5 . .
C58 C59 H59 120.5 . .
N3 C21 H21 119.5 . .
N3 C21 C20 120.9(14) . .
C20 C21 H21 119.5 . .
N12 C64 H64 117.6 . .
N12 C64 C65 124.7(16) . .
C65 C64 H64 117.6 . .
N12 C68 H68 117.3 . .
N12 C68 C67 125.4(15) . .
C67 C68 H68 117.3 . .
N3 C17 H17 117.3 . .
N3 C17 C18 125.3(13) . .
C18 C17 H17 117.3 . .
C8 C9 H9A 109.5 . .
C8 C9 H9B 109.5 . .
C8 C9 H9C 109.5 . .
H9A C9 H9B 109.5 . .
H9A C9 H9C 109.5 . .
H9B C9 H9C 109.5 . .
C65 C66 H66 121.6 . .
C65 C66 C67 116.7(16) . .
C67 C66 H66 121.6 . .
C33 C32 H32 121.2 . .
C33 C32 C31 117.6(13) . .
C31 C32 H32 121.2 . .
C51 C52 H52 121.2 . .
C51 C52 C53 117.6(15) . .
C53 C52 H52 121.2 . .
C8 C10 H10A 109.5 . .
C8 C10 H10B 109.5 . .
C8 C10 H10C 109.5 . .
H10A C10 H10B 109.5 . .
H10A C10 H10C 109.5 . .
H10B C10 H10C 109.5 . .
C12 C13 H13 119.8 . .
C14 C13 C12 120.4(16) . .
C14 C13 H13 119.8 . .
C55 C54 H54 120.0 . .
C53 C54 H54 120.0 . .
C53 C54 C55 120.1(14) . .
C50 C55 C54 119.7(15) . .
C50 C55 H55 120.2 . .
C54 C55 H55 120.2 . .
C15 C14 H14 121.1 . .
C13 C14 C15 117.8(12) . .
C13 C14 H14 121.1 . .
N4 C25 H25 117.7 . .
N4 C25 C26 124.6(16) . .
C26 C25 H25 117.7 . .
C64 C65 C66 119.6(17) . .
C64 C65 H65 120.2 . .
C66 C65 H65 120.2 . .
C52 C53 H53 118.8 . .
C54 C53 C52 122.3(14) . .
C54 C53 H53 118.8 . .
C32 C33 H33 120.1 . .
C32 C33 C34 119.8(14) . .
C34 C33 H33 120.1 . .
C47 C49 H49A 109.5 . .
C47 C49 H49B 109.5 . .
C47 C49 H49C 109.5 . .
H49A C49 H49B 109.5 . .
H49A C49 H49C 109.5 . .
H49B C49 H49C 109.5 . .
C47 C48 H48A 109.5 . .
C47 C48 H48B 109.5 . .
C47 C48 H48C 109.5 . .
H48A C48 H48B 109.5 . .
H48A C48 H48C 109.5 . .
H48B C48 H48C 109.5 . .
C29 C28 H28 120.2 . .
C27 C28 C29 119.6(18) . .
C27 C28 H28 120.2 . .
N10 C69 H69 119.1 . .
N10 C69 C70 121.8(18) . .
C70 C69 H69 119.1 . .
N5 C34 C33 125.4(13) . .
N5 C34 H34 117.3 . .
C33 C34 H34 117.3 . .
N10 C73 H73 116.5 . .
C72 C73 N10 127.0(19) . .
C72 C73 H73 116.5 . .
C68 C67 C66 116.8(14) . .
C68 C67 H67 121.6 . .
C66 C67 H67 121.6 . .
C30 C31 H31 120.4 . .
C32 C31 C30 119.2(14) . .
C32 C31 H31 120.4 . .
C25 C26 H26 121.7 . .
C25 C26 C27 116.6(17) . .
C27 C26 H26 121.7 . .
C17 C18 H18 121.1 . .
C17 C18 C19 117.8(15) . .
C19 C18 H18 121.1 . .
C18 C19 H19 120.4 . .
C20 C19 C18 119.1(15) . .
C20 C19 H19 120.4 . .
C28 C27 C26 118.7(18) . .
C28 C27 H27 120.6 . .
C26 C27 H27 120.6 . .
C21 C20 H20 119.5 . .
C19 C20 C21 121.1(15) . .
C19 C20 H20 119.5 . .
C69 C70 H70 121.0 . .
C71 C70 C69 118(2) . .
C71 C70 H70 121.0 . .
C70 C71 H71 118.9 . .
C72 C71 C70 122(2) . .
C72 C71 H71 118.9 . .
C73 C72 H72 122.1 . .
C71 C72 C73 116(2) . .
C71 C72 H72 122.1 . .
C79 O7 C80 115.2(16) . .
O7 C79 H79A 109.5 . .
O7 C79 H79B 109.5 . .
O7 C79 H79C 109.5 . .
H79A C79 H79B 109.5 . .
H79A C79 H79C 109.5 . .
H79B C79 H79C 109.5 . .
O7 C80 C82 106.8(17) . .
O7 C80 C83 102.7(18) . .
C81 C80 O7 112.9(18) . .
C81 C80 C82 104(2) . .
C81 C80 C83 118(2) . .
C83 C80 C82 113(2) . .
C80 C82 H82A 109.5 . .
C80 C82 H82B 109.5 . .
C80 C82 H82C 109.5 . .
H82A C82 H82B 109.5 . .
H82A C82 H82C 109.5 . .
H82B C82 H82C 109.5 . .
C80 C81 H81A 109.5 . .
C80 C81 H81B 109.5 . .
C80 C81 H81C 109.5 . .
H81A C81 H81B 109.5 . .
H81A C81 H81C 109.5 . .
H81B C81 H81C 109.5 . .
C80 C83 H83A 109.5 . .
C80 C83 H83B 109.5 . .
C80 C83 H83C 109.5 . .
H83A C83 H83B 109.5 . .
H83A C83 H83C 109.5 . .
H83B C83 H83C 109.5 . .
C78 N11 Na2 129.3(16) . .
C78 N11 C74 120.0 . .
C74 N11 Na2 110.0(16) . .
N11 C78 H78 120.0 . .
N11 C78 C77 120.0 . .
C77 C78 H78 120.0 . .
C78 C77 H77 120.0 . .
C76 C77 C78 120.0 . .
C76 C77 H77 120.0 . .
C77 C76 H76 120.0 . .
C75 C76 C77 120.0 . .
C75 C76 H76 120.0 . .
C76 C75 H75 120.0 . .
C76 C75 C74 120.0 . .
C74 C75 H75 120.0 . .
N11 C74 H74 120.0 . .
C75 C74 N11 120.0 . .
C75 C74 H74 120.0 . .
C86 C85 H85 120.0 . .
C86 C85 C84 120.0 . .
C84 C85 H85 120.0 . .
C85 C86 H86 120.0 . .
C87 C86 C85 120.0 . .
C87 C86 H86 120.0 . .
C86 C87 H87 120.0 . .
C86 C87 C88 120.0 . .
C88 C87 H87 120.0 . .
C87 C88 H88 120.0 . .
N13 C88 C87 120.0 . .
N13 C88 H88 120.0 . .
C84 N13 C88 120.0 . .
C85 C84 H84 120.0 . .
N13 C84 C85 120.0 . .
N13 C84 H84 120.0 . .
C92 C93 H93 120.0 . .
C92 C93 N14 120.0 . .
N14 C93 H93 120.0 . .
C93 C92 H92 120.0 . .
C93 C92 C91 120.0 . .
C91 C92 H92 120.0 . .
C92 C91 H91 120.0 . .
C90 C91 C92 120.0 . .
C90 C91 H91 120.0 . .
C91 C90 H90 120.0 . .
C91 C90 C89 120.0 . .
C89 C90 H90 120.0 . .
C90 C89 H89 120.0 . .
C90 C89 N14 120.0 . .
N14 C89 H89 120.0 . .
C89 N14 C93 120.0 . .
C97 C96 H96 120.0 . .
C97 C96 C95 120.0 . .
C95 C96 H96 120.0 . .
C96 C97 H97 120.0 . .
C96 C97 C98 120.0 . .
C98 C97 H97 120.0 . .
C97 C98 H98 120.0 . .
N15 C98 C97 120.0 . .
N15 C98 H98 120.0 . .
C94 N15 C98 120.0 . .
N15 C94 H94 120.0 . .
N15 C94 C95 120.0 . .
C95 C94 H94 120.0 . .
C96 C95 H95 120.0 . .
C94 C95 C96 120.0 . .
C94 C95 H95 120.0 . .

loop_
_geom_bond_atom_site_label_1
_geom_bond_atom_site_label_2
_geom_bond_distance
_geom_bond_site_symmetry_2
W1 C24 1.930(9) .
W1 C22 1.913(10) .
W1 N1 2.242(8) .
W1 N2 2.167(7) .
W1 C23 1.926(10) .
W1 N3 2.311(9) .
W2 C62 1.922(9) .
W2 N7 2.246(10) .
W2 N8 2.179(8) .
W2 C61 1.924(10) .
W2 N9 2.315(8) .
W2 C63 1.950(13) .
O6 C63 1.162(15) .
C62 O5 1.190(11) .
O5 Na2 2.294(9) .
C40 C41 1.482(15) .
C40 C46 1.426(14) .
C40 N7 1.314(14) .
C42 H42 0.9500 .
C42 C43 1.379(15) .
C42 C41 1.394(15) .
C43 H43 0.9500 .
C43 C44 1.37(2) .
C41 N8 1.318(13) .
C46 H46 0.9500 .
C46 C45 1.397(16) .
C45 H45 0.9500 .
C45 C44 1.38(2) .
C44 H44 0.9500 .
N7 C47 1.517(17) .
N8 C50 1.446(14) .
Na1 O4 2.350(8) .
Na1 O3 2.366(7) .
Na1 N4 2.475(12) .
Na1 N5 2.441(10) .
Na1 N6 2.397(9) .
Na2 O2 2.305(10) 12_464
Na2 N10 2.444(13) .
Na2 N12 2.476(12) .
Na2 N11 2.312(19) .
O4 C61 1.175(12) .
O3 C24 1.190(10) .
N9 C60 1.362(13) .
N9 C56 1.346(13) .
C22 O1 1.173(14) .
N1 C8 1.489(14) .
N1 C1 1.310(13) .
N2 C2 1.347(11) .
N2 C11 1.434(12) .
N4 C29 1.318(16) .
N4 C25 1.312(17) .
C60 H60 0.9500 .
C60 C59 1.369(14) .
O2 Na2 2.305(10) 4_565
O2 C23 1.189(12) .
C4 H4 0.9500 .
C4 C3 1.371(14) .
C4 C5 1.373(16) .
C2 C1 1.468(13) .
C2 C3 1.407(13) .
C16 H16 0.9500 .
C16 C11 1.367(16) .
C16 C15 1.393(18) .
C8 H8 1.0000 .
C8 C9 1.50(2) .
C8 C10 1.504(19) .
N5 C30 1.311(15) .
N5 C34 1.306(15) .
N10 C69 1.323(18) .
N10 C73 1.34(2) .
C1 C7 1.447(13) .
C47 H47 1.0000 .
C47 C49 1.504(16) .
C47 C48 1.464(17) .
C3 H3 0.9500 .
C29 H29 0.9500 .
C29 C28 1.38(2) .
C11 C12 1.373(16) .
C56 H56 0.9500 .
C56 C57 1.378(14) .
N12 C64 1.304(18) .
N12 C68 1.319(15) .
C15 H15 0.9500 .
C15 C14 1.38(3) .
C7 H7 0.9500 .
C7 C6 1.380(15) .
C30 H30 0.9500 .
C30 C31 1.38(2) .
C6 H6 0.9500 .
C6 C5 1.345(18) .
C57 H57 0.9500 .
C57 C58 1.353(16) .
C5 H5 0.9500 .
C12 H12 0.9500 .
C12 C13 1.364(16) .
N3 C21 1.315(15) .
N3 C17 1.349(15) .
N6 C39 1.3900 .
N6 C35 1.3900 .
C39 H39 0.9500 .
C39 C38 1.3900 .
C38 H38 0.9500 .
C38 C37 1.3900 .
C37 H37 0.9500 .
C37 C36 1.3900 .
C36 H36 0.9500 .
C36 C35 1.3900 .
C35 H35 0.9500 .
C50 C51 1.397(17) .
C50 C55 1.367(16) .
C58 H58 0.9500 .
C58 C59 1.382(16) .
C51 H51 0.9500 .
C51 C52 1.369(17) .
C59 H59 0.9500 .
C21 H21 0.9500 .
C21 C20 1.44(2) .
C64 H64 0.9500 .
C64 C65 1.35(2) .
C68 H68 0.9500 .
C68 C67 1.382(19) .
C17 H17 0.9500 .
C17 C18 1.349(18) .
C9 H9A 0.9800 .
C9 H9B 0.9800 .
C9 H9C 0.9800 .
C66 H66 0.9500 .
C66 C65 1.40(2) .
C66 C67 1.41(2) .
C32 H32 0.9500 .
C32 C33 1.33(2) .
C32 C31 1.34(2) .
C52 H52 0.9500 .
C52 C53 1.39(2) .
C10 H10A 0.9800 .
C10 H10B 0.9800 .
C10 H10C 0.9800 .
C13 H13 0.9500 .
C13 C14 1.35(3) .
C54 H54 0.9500 .
C54 C55 1.38(2) .
C54 C53 1.33(2) .
C55 H55 0.9500 .
C14 H14 0.9500 .
C25 H25 0.9500 .
C25 C26 1.38(2) .
C65 H65 0.9500 .
C53 H53 0.9500 .
C33 H33 0.9500 .
C33 C34 1.336(17) .
C49 H49A 0.9800 .
C49 H49B 0.9800 .
C49 H49C 0.9800 .
C48 H48A 0.9800 .
C48 H48B 0.9800 .
C48 H48C 0.9800 .
C28 H28 0.9500 .
C28 C27 1.33(3) .
C69 H69 0.9500 .
C69 C70 1.38(3) .
C34 H34 0.9500 .
C73 H73 0.9500 .
C73 C72 1.33(2) .
C67 H67 0.9500 .
C31 H31 0.9500 .
C26 H26 0.9500 .
C26 C27 1.40(3) .
C18 H18 0.9500 .
C18 C19 1.38(2) .
C19 H19 0.9500 .
C19 C20 1.28(3) .
C27 H27 0.9500 .
C20 H20 0.9500 .
C70 H70 0.9500 .
C70 C71 1.35(3) .
C71 H71 0.9500 .
C71 C72 1.32(3) .
C72 H72 0.9500 .
O7 C79 1.35(2) .
O7 C80 1.44(2) .
C79 H79A 0.9800 .
C79 H79B 0.9800 .
C79 H79C 0.9800 .
C80 C82 1.64(3) .
C80 C81 1.44(2) .
C80 C83 1.472(13) .
C82 H82A 0.9800 .
C82 H82B 0.9800 .
C82 H82C 0.9800 .
C81 H81A 0.9800 .
C81 H81B 0.9800 .
C81 H81C 0.9800 .
C83 H83A 0.9800 .
C83 H83B 0.9800 .
C83 H83C 0.9800 .
N11 C78 1.3900 .
N11 C74 1.3900 .
C78 H78 0.9500 .
C78 C77 1.3900 .
C77 H77 0.9500 .
C77 C76 1.3900 .
C76 H76 0.9500 .
C76 C75 1.3900 .
C75 H75 0.9500 .
C75 C74 1.3900 .
C74 H74 0.9500 .
C85 H85 0.9500 .
C85 C86 1.3900 .
C85 C84 1.3900 .
C86 H86 0.9500 .
C86 C87 1.3900 .
C87 H87 0.9500 .
C87 C88 1.3900 .
C88 H88 0.9500 .
C88 N13 1.3900 .
N13 C84 1.3900 .
C84 H84 0.9500 .
C93 H93 0.9500 .
C93 C92 1.3900 .
C93 N14 1.3900 .
C92 H92 0.9500 .
C92 C91 1.3900 .
C91 H91 0.9500 .
C91 C90 1.3900 .
C90 H90 0.9500 .
C90 C89 1.3900 .
C89 H89 0.9500 .
C89 N14 1.3900 .
C96 H96 0.9500 .
C96 C97 1.3900 .
C96 C95 1.3900 .
C97 H97 0.9500 .
C97 C98 1.3900 .
C98 H98 0.9500 .
C98 N15 1.3900 .
N15 C94 1.3900 .
C94 H94 0.9500 .
C94 C95 1.3900 .
C95 H95 0.9500 .

loop_
_geom_torsion_atom_site_label_1
_geom_torsion_atom_site_label_2
_geom_torsion_atom_site_label_3
_geom_torsion_atom_site_label_4
_geom_torsion
W1 N1 C8 C9 -69.2(12)
W1 N1 C8 C10 55.5(13)
W1 N1 C1 C2 -11.6(12)
W1 N1 C1 C7 158.4(9)
W1 N2 C2 C1 -5.8(11)
W1 N2 C2 C3 171.7(7)
W1 N2 C11 C16 -81.0(11)
W1 N2 C11 C12 96.8(10)
W1 N3 C21 C20 179.6(17)
W1 N3 C17 C18 179.7(11)
W2 N7 C47 C49 -56.5(13)
W2 N7 C47 C48 67.7(12)
W2 N8 C50 C51 82.2(10)
W2 N8 C50 C55 -94.1(10)
W2 N9 C60 C59 176.8(8)
W2 N9 C56 C57 -176.2(8)
C40 C41 N8 W2 0.5(11)
C40 C41 N8 C50 -179.1(8)
C40 C46 C45 C44 5(2)
C40 N7 C47 C49 134.6(11)
C40 N7 C47 C48 -101.1(13)
C42 C43 C44 C45 -1(2)
C42 C41 N8 W2 -175.0(8)
C42 C41 N8 C50 5.3(14)
C43 C42 C41 C40 11(2)
C43 C42 C41 N8 -173.7(12)
C41 C40 C46 C45 13.1(16)
C41 C40 N7 W2 21.2(10)
C41 C40 N7 C47 -169.3(8)
C41 C42 C43 C44 3(2)
C41 N8 C50 C51 -98.1(11)
C41 N8 C50 C55 85.6(12)
C46 C40 C41 C42 -21.0(15)
C46 C40 C41 N8 163.5(8)
C46 C40 N7 W2 -156.6(7)
C46 C40 N7 C47 12.9(13)
C46 C45 C44 C43 -9(2)
N7 C40 C41 C42 161.1(9)
N7 C40 C41 N8 -14.3(11)
N7 C40 C46 C45 -169.2(10)
N8 C50 C51 C52 -179.6(10)
N8 C50 C55 C54 179.0(10)
Na1 N4 C29 C28 -163.6(16)
Na1 N4 C25 C26 163.7(19)
Na1 N5 C30 C31 -163.2(13)
Na1 N5 C34 C33 164.5(14)
Na1 N6 C39 C38 -178.5(9)
Na1 N6 C35 C36 178.3(10)
Na2 N10 C69 C70 173.7(12)
Na2 N10 C73 C72 -176(2)
Na2 N12 C64 C65 -171.0(11)
Na2 N12 C68 C67 170.4(10)
Na2 N11 C78 C77 169.2(16)
Na2 N11 C74 C75 -171.1(13)
N9 C60 C59 C58 0.4(17)
N9 C56 C57 C58 -1.3(17)
N1 C1 C7 C6 170.2(13)
N2 C2 C1 N1 11.0(12)
N2 C2 C1 C7 -159.2(10)
N2 C2 C3 C4 173.1(12)
N2 C11 C12 C13 -175.7(11)
N4 C29 C28 C27 4(3)
N4 C25 C26 C27 -2(4)
C60 N9 C56 C57 0.1(15)
C2 N2 C11 C16 93.6(12)
C2 N2 C11 C12 -88.6(12)
C2 C1 C7 C6 -20(2)
C16 C11 C12 C13 2.1(18)
C16 C15 C14 C13 3(2)
C8 N1 C1 C2 174.4(10)
C8 N1 C1 C7 -15.6(16)
N5 C30 C31 C32 -4(3)
N10 C69 C70 C71 0(3)
N10 C73 C72 C71 3(4)
C1 N1 C8 C9 104.6(12)
C1 N1 C8 C10 -130.6(11)
C1 C2 C3 C4 -9.6(19)
C1 C7 C6 C5 3(3)
C3 C4 C5 C6 3(2)
C3 C2 C1 N1 -166.5(10)
C3 C2 C1 C7 23.2(16)
C29 N4 C25 C26 -1(3)
C29 C28 C27 C26 -8(4)
C11 N2 C2 C1 179.8(9)
C11 N2 C2 C3 -2.6(14)
C11 C16 C15 C14 -1(2)
C11 C12 C13 C14 -1(2)
C56 N9 C60 C59 0.4(15)
C56 C57 C58 C59 2.0(17)
N12 C64 C65 C66 -2(2)
N12 C68 C67 C66 2(2)
C15 C16 C11 N2 176.6(10)
C15 C16 C11 C12 -1.2(17)
C7 C6 C5 C4 5(3)
C30 N5 C34 C33 -4(2)
C57 C58 C59 C60 -1.6(17)
C5 C4 C3 C2 -5(2)
C12 C13 C14 C15 -2(2)
N3 C21 C20 C19 2(4)
N3 C17 C18 C19 -1(2)
N6 C39 C38 C37 0.0
C39 N6 C35 C36 0.0
C39 C38 C37 C36 0.0
C38 C37 C36 C35 0.0
C37 C36 C35 N6 0.0
C35 N6 C39 C38 0.0
C50 C51 C52 C53 3.4(18)
C51 C50 C55 C54 2.7(16)
C51 C52 C53 C54 -3(2)
C21 N3 C17 C18 3(2)
C64 N12 C68 C67 -1.3(19)
C68 N12 C64 C65 1(2)
C17 N3 C21 C20 -4(3)
C17 C18 C19 C20 -1(3)
C32 C33 C34 N5 1(3)
C55 C50 C51 C52 -3.3(16)
C55 C54 C53 C52 3(2)
C25 N4 C29 C28 0(2)
C25 C26 C27 C28 6(4)
C65 C66 C67 C68 -3(2)
C53 C54 C55 C50 -2.5(19)
C33 C32 C31 C30 1(2)
C69 N10 C73 C72 -4(4)
C69 C70 C71 C72 -2(3)
C34 N5 C30 C31 6(2)
C73 N10 C69 C70 2(3)
C67 C66 C65 C64 3(2)
C31 C32 C33 C34 1(3)
C18 C19 C20 C21 1(4)
C70 C71 C72 C73 0(4)
C79 O7 C80 C82 65(2)
C79 O7 C80 C81 -48(2)
C79 O7 C80 C83 -176(2)
N11 C78 C77 C76 0.0
C78 N11 C74 C75 0.0
C78 C77 C76 C75 0.0
C77 C76 C75 C74 0.0
C76 C75 C74 N11 0.0
C74 N11 C78 C77 0.0
C85 C86 C87 C88 0.0
C86 C85 C84 N13 0.0
C86 C87 C88 N13 0.0
C87 C88 N13 C84 0.0
C88 N13 C84 C85 0.0
C84 C85 C86 C87 0.0
C93 C92 C91 C90 0.0
C92 C93 N14 C89 0.0
C92 C91 C90 C89 0.0
C91 C90 C89 N14 0.0
C90 C89 N14 C93 0.0
N14 C93 C92 C91 0.0
C96 C97 C98 N15 0.0
C97 C96 C95 C94 0.0
C97 C98 N15 C94 0.0
C98 N15 C94 C95 0.0
N15 C94 C95 C96 0.0
C95 C96 C97 C98 0.0
